data_4126631
loop_
_publ_author_name
'Rong, Zi-Qiang'
'Yang, Li-Cheng'
'Liu, Song'
'Yu, Zhaoyuan'
'Wang, Ya-Nong'
'Tan, Zher Yin'
'Huang, Rui-Zhi'
'Lan, Yu'
'Zhao, Yu'

_publ_section_title
;
 Nine-Membered Benzofuran-Fused Heterocycles: Enantioselective Synthesis
 by Pd-Catalysis and Rearrangement via Transannular Bond Formation.
;
_journal_name_full 'Journal of the American Chemical Society'
_journal_paper_doi 10.1021/jacs.7b09161
_journal_year 2017
_chemical_absolute_configuration ad
_chemical_formula_moiety 'C36 H28 Cl N O5 S'
_chemical_formula_sum 'C36 H28 Cl N O5 S'
_chemical_formula_weight 622.10
_space_group_crystal_system monoclinic
_space_group_IT_number 4
_space_group_name_Hall 'P 2yb'
_space_group_name_H-M_alt 'P 1 21 1'
_symmetry_space_group_name_Hall 'P 2yb'
_symmetry_space_group_name_H-M 'P 1 21 1'
_atom_sites_solution_hydrogens geom
_audit_creation_method SHELXL-2014/7
_cell_angle_alpha 90
_cell_angle_beta 101.8790(10)
_cell_angle_gamma 90
_cell_formula_units_Z 2
_cell_length_a 11.5856(5)
_cell_length_b 9.1759(4)
_cell_length_c 14.3288(6)
_cell_measurement_reflns_used 4477
_cell_measurement_temperature 100(2)
_cell_measurement_theta_max 72.526
_cell_measurement_theta_min 3.152
_cell_volume 1490.65(11)
_computing_cell_refinement 'SHELXTL, Acta Cryst., Sect. A 2008, 64, 112-122.'
_computing_data_collection 'APEX3 v2016.5.0'
_computing_data_reduction 'Saint, APEX v2014.11.0.'
_computing_molecular_graphics Ortep3
_computing_publication_material 'APEX3 v2016.5.0'
_computing_structure_refinement 'SHELXL-2014/7 (Sheldrick, 2014)'
_computing_structure_solution 'SHELXT, Acta Cryst., Sect. A 2015, A71, 3-8.'
_diffrn_ambient_temperature 100(2)
_diffrn_measured_fraction_theta_full 0.999
_diffrn_measured_fraction_theta_max 0.998
_diffrn_measurement_device_type 'Bruker AXS D8 Venture '
_diffrn_measurement_method 'profile data from \q/2\q scans'
_diffrn_radiation_type CuK\a
_diffrn_radiation_wavelength 1.54178
_diffrn_reflns_av_R_equivalents 0.0235
_diffrn_reflns_av_unetI/netI 0.0254
_diffrn_reflns_Laue_measured_fraction_full 0.999
_diffrn_reflns_Laue_measured_fraction_max 0.998
_diffrn_reflns_limit_h_max 14
_diffrn_reflns_limit_h_min -14
_diffrn_reflns_limit_k_max 10
_diffrn_reflns_limit_k_min -11
_diffrn_reflns_limit_l_max 17
_diffrn_reflns_limit_l_min -17
_diffrn_reflns_number 33217
_diffrn_reflns_point_group_measured_fraction_full 0.971
_diffrn_reflns_point_group_measured_fraction_max 0.965
_diffrn_reflns_theta_full 67.679
_diffrn_reflns_theta_max 72.526
_diffrn_reflns_theta_min 3.152
_exptl_absorpt_coefficient_mu 2.168
_exptl_absorpt_correction_T_max 0.603
_exptl_absorpt_correction_T_min 0.361
_exptl_absorpt_correction_type multi-scan
_exptl_absorpt_process_details Sadabs
_exptl_crystal_colour 'light yellow'
_exptl_crystal_density_diffrn 1.386
_exptl_crystal_description 'prism '
_exptl_crystal_F_000 648
_exptl_crystal_size_max 0.590
_exptl_crystal_size_mid 0.290
_exptl_crystal_size_min 0.260
_refine_diff_density_max 0.208
_refine_diff_density_min -0.386
_refine_diff_density_rms 0.064
_refine_ls_abs_structure_details
;
 Flack x determined using 2501 quotients [(I+)-(I-)]/[(I+)+(I-)]
 (Parsons, Flack and Wagner, Acta Cryst. B69 (2013) 249-259).
;
_refine_ls_abs_structure_Flack 0.047(3)
_refine_ls_extinction_method none
_refine_ls_goodness_of_fit_ref 1.102
_refine_ls_hydrogen_treatment constr
_refine_ls_matrix_type full
_refine_ls_number_parameters 398
_refine_ls_number_reflns 5712
_refine_ls_number_restraints 1
_refine_ls_restrained_S_all 1.101
_refine_ls_R_factor_all 0.0236
_refine_ls_R_factor_gt 0.0235
_refine_ls_shift/su_max 0.000
_refine_ls_shift/su_mean 0.000
_refine_ls_structure_factor_coef Fsqd
_refine_ls_weighting_details 'w=1/[\s^2^(Fo^2^)+(0.0401P)^2^+0.1766P] where P=(Fo^2^+2Fc^2^)/3'
_refine_ls_weighting_scheme calc
_refine_ls_wR_factor_gt 0.0645
_refine_ls_wR_factor_ref 0.0646
_reflns_Friedel_coverage 0.813
_reflns_Friedel_fraction_full 0.939
_reflns_Friedel_fraction_max 0.927
_reflns_number_gt 5660
_reflns_number_total 5712
_reflns_threshold_expression 'I > 2\s(I)'
_cod_data_source_file ja7b09161_si_003.cif
_cod_data_source_block g786
_cod_depositor_comments
;
The following automatic conversions were performed:

'_chemical_absolute_configuration' value 'AD' changed to 'ad'
according to
/home/data/users/saulius/crontab/automatic-downloads/rss-feeds/ACS/lib/dictionaries/cif_core.dic
dictionary named 'cif_core.dic' version 2.4.2 from 2011-04-26.

'_exptl_absorpt_correction_type' value 'Multi-Scan' changed to
'multi-scan' according to
/home/data/users/saulius/crontab/automatic-downloads/rss-feeds/ACS/lib/dictionaries/cif_core.dic
dictionary named 'cif_core.dic' version 2.4.2 from 2011-04-26.

Automatic conversion script
Id: cif_fix_values 4973 2017-02-22 13:04:09Z antanas 
;
_cod_database_code 4126631
_shelx_space_group_comment
;
The symmetry employed for this shelxl refinement is uniquely defined
by the following loop, which should always be used as a source of
symmetry information in preference to the above space-group names.
They are only intended as comments.
;
_shelx_estimated_absorpt_t_min 0.361
_shelx_estimated_absorpt_t_max 0.603

loop_
_space_group_symop_operation_xyz
'x, y, z'
'-x, y+1/2, -z'

loop_
_atom_site_label
_atom_site_type_symbol
_atom_site_fract_x
_atom_site_fract_y
_atom_site_fract_z
_atom_site_U_iso_or_equiv
_atom_site_adp_type
_atom_site_occupancy
_atom_site_site_symmetry_order
_atom_site_calc_flag
_atom_site_refinement_flags_posn
_atom_site_refinement_flags_adp
S1 S 0.52721(4) 0.36633(5) 0.28772(3) 0.02008(11) Uani 1 1 d . .
Cl1 Cl 0.91141(5) -0.23118(6) 0.02713(4) 0.03395(13) Uani 1 1 d . .
N1 N 0.57791(13) 0.47371(18) 0.21377(10) 0.0177(3) Uani 1 1 d . .
O1 O 0.55490(12) 0.38181(19) -0.04206(9) 0.0265(3) Uani 1 1 d . .
O2 O 0.85480(11) 0.42350(15) 0.11241(9) 0.0181(3) Uani 1 1 d . .
O3 O 0.86662(11) 0.63767(16) 0.27724(9) 0.0211(3) Uani 1 1 d . .
O4 O 0.62323(12) 0.34369(18) 0.36736(10) 0.0305(3) Uani 1 1 d . .
O5 O 0.47300(13) 0.24601(16) 0.23157(11) 0.0288(3) Uani 1 1 d . .
C1 C 0.51386(16) 0.4823(2) 0.11350(13) 0.0202(4) Uani 1 1 d . .
H1A H 0.5339 0.5749 0.0851 0.024 Uiso 1 1 calc R U
H1B H 0.4279 0.4819 0.1113 0.024 Uiso 1 1 calc R U
C2 C 0.54520(15) 0.3553(2) 0.05563(12) 0.0210(4) Uani 1 1 d . .
H2 H 0.5066 0.2610 0.0662 0.025 Uiso 1 1 calc R U
C3 C 0.66043(15) 0.3403(2) 0.02743(11) 0.0189(4) Uani 1 1 d . .
C4 C 0.75140(16) 0.4614(2) 0.04347(13) 0.0192(4) Uani 1 1 d . .
H4A H 0.7741 0.4847 -0.0178 0.023 Uiso 1 1 calc R U
H4B H 0.7157 0.5499 0.0652 0.023 Uiso 1 1 calc R U
C5 C 0.83105(15) 0.3920(2) 0.20542(12) 0.0168(4) Uani 1 1 d . .
H5 H 0.7652 0.3195 0.1964 0.020 Uiso 1 1 calc R U
C6 C 0.78916(16) 0.5261(2) 0.24646(12) 0.0177(3) Uani 1 1 d . .
C7 C 0.79812(17) 0.7520(2) 0.29847(12) 0.0209(4) Uani 1 1 d . .
C8 C 0.8395(2) 0.8890(2) 0.32902(14) 0.0270(4) Uani 1 1 d . .
H8 H 0.9210 0.9130 0.3401 0.032 Uiso 1 1 calc R U
C9 C 0.7544(2) 0.9895(2) 0.34245(15) 0.0315(5) Uani 1 1 d . .
H9 H 0.7784 1.0849 0.3637 0.038 Uiso 1 1 calc R U
C10 C 0.6347(2) 0.9538(3) 0.32564(16) 0.0335(5) Uani 1 1 d . .
H10 H 0.5792 1.0254 0.3357 0.040 Uiso 1 1 calc R U
C11 C 0.59540(19) 0.8161(2) 0.29465(15) 0.0268(4) Uani 1 1 d . .
H11 H 0.5139 0.7923 0.2831 0.032 Uiso 1 1 calc R U
C12 C 0.67953(17) 0.7130(2) 0.28080(13) 0.0201(4) Uani 1 1 d . .
C13 C 0.67648(16) 0.5648(2) 0.24694(12) 0.0177(3) Uani 1 1 d . .
C14 C 0.41573(16) 0.4634(2) 0.32735(13) 0.0187(4) Uani 1 1 d . .
C15 C 0.44586(17) 0.5545(3) 0.40637(13) 0.0258(4) Uani 1 1 d . .
H15 H 0.5256 0.5625 0.4393 0.031 Uiso 1 1 calc R U
C16 C 0.35817(19) 0.6331(3) 0.43639(14) 0.0299(5) Uani 1 1 d . .
H16 H 0.3779 0.6943 0.4908 0.036 Uiso 1 1 calc R U
C17 C 0.24126(18) 0.6235(2) 0.38749(15) 0.0255(4) Uani 1 1 d . .
C18 C 0.21382(17) 0.5330(3) 0.30792(14) 0.0260(4) Uani 1 1 d . .
H18 H 0.1345 0.5270 0.2737 0.031 Uiso 1 1 calc R U
C19 C 0.29982(17) 0.4521(2) 0.27782(14) 0.0223(4) Uani 1 1 d . .
H19 H 0.2799 0.3896 0.2240 0.027 Uiso 1 1 calc R U
C20 C 0.71157(15) 0.1923(2) 0.01943(12) 0.0177(4) Uani 1 1 d . .
C21 C 0.78922(17) 0.1687(2) -0.04231(13) 0.0206(4) Uani 1 1 d . .
H21 H 0.8012 0.2438 -0.0849 0.025 Uiso 1 1 calc R U
C22 C 0.84867(17) 0.0378(2) -0.04223(14) 0.0227(4) Uani 1 1 d . .
H22 H 0.9013 0.0227 -0.0842 0.027 Uiso 1 1 calc R U
C23 C 0.82987(17) -0.0707(2) 0.02039(14) 0.0218(4) Uani 1 1 d . .
C24 C 0.75045(17) -0.0527(2) 0.07971(13) 0.0218(4) Uani 1 1 d . .
H24 H 0.7358 -0.1298 0.1200 0.026 Uiso 1 1 calc R U
C25 C 0.69263(16) 0.0796(2) 0.07943(12) 0.0197(4) Uani 1 1 d . .
H25 H 0.6392 0.0934 0.1208 0.024 Uiso 1 1 calc R U
C26 C 0.93963(15) 0.3182(2) 0.26302(13) 0.0171(3) Uani 1 1 d . .
C27 C 1.00449(16) 0.2278(2) 0.21811(13) 0.0199(4) Uani 1 1 d . .
H27 H 0.9821 0.2148 0.1510 0.024 Uiso 1 1 calc R U
C28 C 1.10454(16) 0.1532(2) 0.26964(13) 0.0211(4) Uani 1 1 d . .
C29 C 1.17392(19) 0.0620(3) 0.22358(15) 0.0305(5) Uani 1 1 d . .
H29 H 1.1510 0.0459 0.1568 0.037 Uiso 1 1 calc R U
C30 C 1.2736(2) -0.0036(3) 0.27397(19) 0.0382(6) Uani 1 1 d . .
H30 H 1.3204 -0.0626 0.2419 0.046 Uiso 1 1 calc R U
C31 C 1.3069(2) 0.0165(3) 0.37340(19) 0.0387(6) Uani 1 1 d . .
H31 H 1.3759 -0.0298 0.4080 0.046 Uiso 1 1 calc R U
C32 C 1.2406(2) 0.1019(3) 0.42061(16) 0.0328(5) Uani 1 1 d . .
H32 H 1.2640 0.1141 0.4877 0.039 Uiso 1 1 calc R U
C33 C 1.13726(17) 0.1725(2) 0.37018(13) 0.0225(4) Uani 1 1 d . .
C34 C 1.06648(17) 0.2633(3) 0.41518(13) 0.0252(4) Uani 1 1 d . .
H34 H 1.0861 0.2752 0.4824 0.030 Uiso 1 1 calc R U
C35 C 0.97028(16) 0.3343(2) 0.36372(13) 0.0214(4) Uani 1 1 d . .
H35 H 0.9238 0.3946 0.3954 0.026 Uiso 1 1 calc R U
C36 C 0.1456(2) 0.7082(3) 0.4205(2) 0.0407(6) Uani 1 1 d . .
H36A H 0.1062 0.7725 0.3691 0.061 Uiso 1 1 calc R U
H36B H 0.1805 0.7669 0.4764 0.061 Uiso 1 1 calc R U
H36C H 0.0879 0.6404 0.4375 0.061 Uiso 1 1 calc R U

loop_
_atom_site_aniso_label
_atom_site_aniso_U_11
_atom_site_aniso_U_22
_atom_site_aniso_U_33
_atom_site_aniso_U_23
_atom_site_aniso_U_13
_atom_site_aniso_U_12
S1 0.0199(2) 0.0201(2) 0.0216(2) 0.00671(16) 0.00759(16) 0.00562(17)
Cl1 0.0361(3) 0.0220(2) 0.0464(3) -0.0005(2) 0.0147(2) 0.0044(2)
N1 0.0153(7) 0.0223(8) 0.0158(7) 0.0043(6) 0.0040(5) 0.0038(6)
O1 0.0201(6) 0.0420(9) 0.0151(6) 0.0011(6) -0.0015(5) 0.0071(6)
O2 0.0159(6) 0.0221(7) 0.0171(6) 0.0008(5) 0.0050(5) 0.0006(5)
O3 0.0214(6) 0.0193(7) 0.0217(6) -0.0027(5) 0.0025(5) 0.0008(5)
O4 0.0260(7) 0.0384(9) 0.0275(7) 0.0173(7) 0.0065(6) 0.0123(7)
O5 0.0350(8) 0.0181(7) 0.0370(8) 0.0008(6) 0.0161(6) 0.0027(6)
C1 0.0145(8) 0.0279(10) 0.0175(8) 0.0038(7) 0.0017(7) 0.0047(7)
C2 0.0152(8) 0.0287(10) 0.0181(8) 0.0014(8) 0.0010(6) 0.0022(8)
C3 0.0170(8) 0.0277(10) 0.0110(7) 0.0026(7) 0.0007(6) 0.0012(7)
C4 0.0200(8) 0.0215(10) 0.0166(8) 0.0037(7) 0.0048(7) 0.0018(7)
C5 0.0152(8) 0.0210(9) 0.0150(8) -0.0010(7) 0.0048(6) 0.0004(7)
C6 0.0172(8) 0.0191(9) 0.0163(8) 0.0001(6) 0.0024(6) 0.0019(7)
C7 0.0269(9) 0.0196(10) 0.0158(8) 0.0006(7) 0.0029(7) 0.0047(8)
C8 0.0343(11) 0.0222(10) 0.0221(9) 0.0008(8) 0.0000(8) -0.0004(8)
C9 0.0483(13) 0.0177(10) 0.0272(10) 0.0001(8) 0.0046(9) 0.0038(9)
C10 0.0437(13) 0.0219(11) 0.0354(11) 0.0011(9) 0.0092(10) 0.0134(9)
C11 0.0298(10) 0.0232(10) 0.0284(10) 0.0040(8) 0.0082(8) 0.0096(8)
C12 0.0254(9) 0.0197(9) 0.0157(8) 0.0032(7) 0.0051(7) 0.0061(7)
C13 0.0186(8) 0.0191(9) 0.0155(8) 0.0019(7) 0.0041(6) 0.0042(7)
C14 0.0175(8) 0.0225(10) 0.0176(8) 0.0025(7) 0.0072(7) 0.0025(7)
C15 0.0178(9) 0.0406(12) 0.0179(8) -0.0037(8) 0.0012(7) -0.0001(8)
C16 0.0261(10) 0.0423(13) 0.0215(9) -0.0129(9) 0.0051(8) -0.0027(9)
C17 0.0214(9) 0.0324(11) 0.0249(9) -0.0046(8) 0.0100(8) -0.0019(8)
C18 0.0151(8) 0.0375(12) 0.0265(10) -0.0045(9) 0.0064(7) -0.0039(8)
C19 0.0197(9) 0.0268(10) 0.0213(9) -0.0060(8) 0.0061(7) -0.0046(8)
C20 0.0150(8) 0.0237(10) 0.0132(7) -0.0014(7) -0.0003(6) -0.0033(7)
C21 0.0223(9) 0.0224(10) 0.0184(8) -0.0012(7) 0.0068(7) -0.0046(7)
C22 0.0216(9) 0.0255(10) 0.0229(9) -0.0051(8) 0.0094(7) -0.0051(7)
C23 0.0196(9) 0.0208(9) 0.0243(9) -0.0037(7) 0.0032(7) -0.0017(7)
C24 0.0237(9) 0.0232(10) 0.0188(8) 0.0013(7) 0.0049(7) -0.0036(8)
C25 0.0174(8) 0.0271(10) 0.0151(8) -0.0021(7) 0.0045(6) -0.0034(7)
C26 0.0127(8) 0.0192(9) 0.0190(8) -0.0002(7) 0.0028(6) -0.0005(6)
C27 0.0177(8) 0.0231(10) 0.0181(8) -0.0033(7) 0.0015(6) 0.0018(7)
C28 0.0168(8) 0.0223(10) 0.0233(9) -0.0034(7) 0.0022(7) 0.0017(7)
C29 0.0282(10) 0.0348(12) 0.0269(10) -0.0074(9) 0.0021(8) 0.0104(9)
C30 0.0296(11) 0.0397(13) 0.0435(13) -0.0098(11) 0.0033(10) 0.0159(10)
C31 0.0264(11) 0.0401(14) 0.0430(13) -0.0058(10) -0.0087(9) 0.0157(9)
C32 0.0280(10) 0.0366(13) 0.0287(10) -0.0036(9) -0.0062(9) 0.0084(9)
C33 0.0182(9) 0.0259(10) 0.0220(9) -0.0009(8) 0.0008(7) 0.0017(8)
C34 0.0250(9) 0.0316(11) 0.0181(9) -0.0020(8) 0.0024(7) 0.0032(9)
C35 0.0204(8) 0.0268(10) 0.0183(8) -0.0020(8) 0.0071(7) 0.0027(7)
C36 0.0265(11) 0.0538(16) 0.0451(13) -0.0165(12) 0.0155(10) 0.0035(11)

loop_
_atom_type_symbol
_atom_type_description
_atom_type_scat_dispersion_real
_atom_type_scat_dispersion_imag
_atom_type_scat_source
C C 0.0181 0.0091 'International Tables Vol C Tables 4.2.6.8 and 6.1.1.4'
H H 0.0000 0.0000 'International Tables Vol C Tables 4.2.6.8 and 6.1.1.4'
N N 0.0311 0.0180 'International Tables Vol C Tables 4.2.6.8 and 6.1.1.4'
O O 0.0492 0.0322 'International Tables Vol C Tables 4.2.6.8 and 6.1.1.4'
S S 0.3331 0.5567 'International Tables Vol C Tables 4.2.6.8 and 6.1.1.4'
Cl Cl 0.3639 0.7018 'International Tables Vol C Tables 4.2.6.8 and 6.1.1.4'

loop_
_geom_angle_atom_site_label_1
_geom_angle_atom_site_label_2
_geom_angle_atom_site_label_3
_geom_angle
O5 S1 O4 120.89(10)
O5 S1 N1 105.89(9)
O4 S1 N1 106.16(8)
O5 S1 C14 107.81(9)
O4 S1 C14 108.51(9)
N1 S1 C14 106.78(8)
C13 N1 C1 120.27(15)
C13 N1 S1 120.57(12)
C1 N1 S1 119.01(13)
C2 O1 C3 61.15(11)
C4 O2 C5 113.24(13)
C6 O3 C7 105.59(14)
N1 C1 C2 111.23(15)
N1 C1 H1A 109.4
C2 C1 H1A 109.4
N1 C1 H1B 109.4
C2 C1 H1B 109.4
H1A C1 H1B 108.0
O1 C2 C3 59.82(10)
O1 C2 C1 118.34(17)
C3 C2 C1 123.51(17)
O1 C2 H2 114.7
C3 C2 H2 114.7
C1 C2 H2 114.7
O1 C3 C2 59.04(11)
O1 C3 C20 118.29(15)
C2 C3 C20 119.97(17)
O1 C3 C4 111.78(15)
C2 C3 C4 121.93(17)
C20 C3 C4 113.78(14)
O2 C4 C3 112.57(15)
O2 C4 H4A 109.1
C3 C4 H4A 109.1
O2 C4 H4B 109.1
C3 C4 H4B 109.1
H4A C4 H4B 107.8
O2 C5 C6 109.78(15)
O2 C5 C26 107.32(13)
C6 C5 C26 117.14(15)
O2 C5 H5 107.4
C6 C5 H5 107.4
C26 C5 H5 107.4
C13 C6 O3 111.72(16)
C13 C6 C5 127.73(17)
O3 C6 C5 119.94(15)
C8 C7 O3 125.44(18)
C8 C7 C12 123.77(19)
O3 C7 C12 110.73(17)
C7 C8 C9 115.9(2)
C7 C8 H8 122.1
C9 C8 H8 122.1
C8 C9 C10 121.9(2)
C8 C9 H9 119.1
C10 C9 H9 119.1
C11 C10 C9 121.2(2)
C11 C10 H10 119.4
C9 C10 H10 119.4
C10 C11 C12 118.0(2)
C10 C11 H11 121.0
C12 C11 H11 121.0
C7 C12 C11 119.32(19)
C7 C12 C13 104.99(16)
C11 C12 C13 135.64(19)
C6 C13 N1 123.75(17)
C6 C13 C12 106.97(17)
N1 C13 C12 129.17(17)
C19 C14 C15 121.01(17)
C19 C14 S1 119.67(14)
C15 C14 S1 119.28(14)
C16 C15 C14 119.21(18)
C16 C15 H15 120.4
C14 C15 H15 120.4
C15 C16 C17 120.65(19)
C15 C16 H16 119.7
C17 C16 H16 119.7
C18 C17 C16 118.93(19)
C18 C17 C36 120.4(2)
C16 C17 C36 120.7(2)
C19 C18 C17 121.22(18)
C19 C18 H18 119.4
C17 C18 H18 119.4
C18 C19 C14 118.96(18)
C18 C19 H19 120.5
C14 C19 H19 120.5
C25 C20 C21 118.58(18)
C25 C20 C3 120.84(16)
C21 C20 C3 120.27(17)
C22 C21 C20 121.14(18)
C22 C21 H21 119.4
C20 C21 H21 119.4
C21 C22 C23 118.63(17)
C21 C22 H22 120.7
C23 C22 H22 120.7
C24 C23 C22 121.56(19)
C24 C23 Cl1 119.24(16)
C22 C23 Cl1 119.17(15)
C23 C24 C25 119.00(18)
C23 C24 H24 120.5
C25 C24 H24 120.5
C24 C25 C20 121.01(17)
C24 C25 H25 119.5
C20 C25 H25 119.5
C27 C26 C35 119.66(17)
C27 C26 C5 119.36(15)
C35 C26 C5 120.85(16)
C26 C27 C28 121.23(17)
C26 C27 H27 119.4
C28 C27 H27 119.4
C29 C28 C27 121.71(17)
C29 C28 C33 119.16(17)
C27 C28 C33 119.12(17)
C30 C29 C28 120.8(2)
C30 C29 H29 119.6
C28 C29 H29 119.6
C29 C30 C31 120.1(2)
C29 C30 H30 119.9
C31 C30 H30 119.9
C32 C31 C30 120.6(2)
C32 C31 H31 119.7
C30 C31 H31 119.7
C31 C32 C33 120.6(2)
C31 C32 H32 119.7
C33 C32 H32 119.7
C34 C33 C32 122.93(18)
C34 C33 C28 118.43(17)
C32 C33 C28 118.63(18)
C35 C34 C33 121.29(18)
C35 C34 H34 119.4
C33 C34 H34 119.4
C34 C35 C26 120.21(17)
C34 C35 H35 119.9
C26 C35 H35 119.9
C17 C36 H36A 109.5
C17 C36 H36B 109.5
H36A C36 H36B 109.5
C17 C36 H36C 109.5
H36A C36 H36C 109.5
H36B C36 H36C 109.5

loop_
_geom_bond_atom_site_label_1
_geom_bond_atom_site_label_2
_geom_bond_distance
S1 O5 1.4327(16)
S1 O4 1.4353(14)
S1 N1 1.6416(15)
S1 C14 1.7568(18)
Cl1 C23 1.741(2)
N1 C13 1.416(2)
N1 C1 1.477(2)
O1 C2 1.448(2)
O1 C3 1.459(2)
O2 C4 1.430(2)
O2 C5 1.444(2)
O3 C6 1.373(2)
O3 C7 1.386(2)
C1 C2 1.517(3)
C1 H1A 0.9900
C1 H1B 0.9900
C2 C3 1.479(2)
C2 H2 1.0000
C3 C20 1.496(3)
C3 C4 1.516(3)
C4 H4A 0.9900
C4 H4B 0.9900
C5 C6 1.488(3)
C5 C26 1.515(2)
C5 H5 1.0000
C6 C13 1.354(3)
C7 C8 1.384(3)
C7 C12 1.392(3)
C8 C9 1.392(3)
C8 H8 0.9500
C9 C10 1.397(4)
C9 H9 0.9500
C10 C11 1.385(3)
C10 H10 0.9500
C11 C12 1.402(3)
C11 H11 0.9500
C12 C13 1.442(3)
C14 C19 1.388(3)
C14 C15 1.392(3)
C15 C16 1.385(3)
C15 H15 0.9500
C16 C17 1.394(3)
C16 H16 0.9500
C17 C18 1.393(3)
C17 C36 1.507(3)
C18 C19 1.381(3)
C18 H18 0.9500
C19 H19 0.9500
C20 C25 1.391(3)
C20 C21 1.402(3)
C21 C22 1.384(3)
C21 H21 0.9500
C22 C23 1.387(3)
C22 H22 0.9500
C23 C24 1.385(3)
C24 C25 1.385(3)
C24 H24 0.9500
C25 H25 0.9500
C26 C27 1.366(3)
C26 C35 1.421(2)
C27 C28 1.416(3)
C27 H27 0.9500
C28 C29 1.415(3)
C28 C33 1.423(3)
C29 C30 1.369(3)
C29 H29 0.9500
C30 C31 1.409(4)
C30 H30 0.9500
C31 C32 1.370(3)
C31 H31 0.9500
C32 C33 1.421(3)
C32 H32 0.9500
C33 C34 1.414(3)
C34 C35 1.368(3)
C34 H34 0.9500
C35 H35 0.9500
C36 H36A 0.9800
C36 H36B 0.9800
C36 H36C 0.9800

loop_
_geom_torsion_atom_site_label_1
_geom_torsion_atom_site_label_2
_geom_torsion_atom_site_label_3
_geom_torsion_atom_site_label_4
_geom_torsion
O5 S1 N1 C13 -152.42(14)
O4 S1 N1 C13 -22.76(17)
C14 S1 N1 C13 92.87(15)
O5 S1 N1 C1 32.13(15)
O4 S1 N1 C1 161.78(14)
C14 S1 N1 C1 -82.58(15)
C13 N1 C1 C2 103.42(19)
S1 N1 C1 C2 -81.11(17)
C3 O1 C2 C1 114.32(19)
N1 C1 C2 O1 -142.86(15)
N1 C1 C2 C3 -72.0(2)
C2 O1 C3 C20 109.79(19)
C2 O1 C3 C4 -115.12(18)
C1 C2 C3 O1 -105.9(2)
O1 C2 C3 C20 -106.98(18)
C1 C2 C3 C20 147.14(17)
O1 C2 C3 C4 97.80(18)
C1 C2 C3 C4 -8.1(3)
C5 O2 C4 C3 -60.57(19)
O1 C3 C4 O2 179.16(14)
C2 C3 C4 O2 112.98(18)
C20 C3 C4 O2 -43.64(19)
C4 O2 C5 C6 -65.63(19)
C4 O2 C5 C26 166.06(15)
C7 O3 C6 C13 0.3(2)
C7 O3 C6 C5 171.96(15)
O2 C5 C6 C13 98.7(2)
C26 C5 C6 C13 -138.67(19)
O2 C5 C6 O3 -71.56(19)
C26 C5 C6 O3 51.1(2)
C6 O3 C7 C8 -177.61(18)
C6 O3 C7 C12 -0.3(2)
O3 C7 C8 C9 177.42(17)
C12 C7 C8 C9 0.5(3)
C7 C8 C9 C10 -0.3(3)
C8 C9 C10 C11 0.0(3)
C9 C10 C11 C12 0.2(3)
C8 C7 C12 C11 -0.3(3)
O3 C7 C12 C11 -177.69(16)
C8 C7 C12 C13 177.58(17)
O3 C7 C12 C13 0.2(2)
C10 C11 C12 C7 0.0(3)
C10 C11 C12 C13 -177.1(2)
O3 C6 C13 N1 176.42(15)
C5 C6 C13 N1 5.5(3)
O3 C6 C13 C12 -0.1(2)
C5 C6 C13 C12 -171.02(17)
C1 N1 C13 C6 -91.7(2)
S1 N1 C13 C6 93.0(2)
C1 N1 C13 C12 84.1(2)
S1 N1 C13 C12 -91.3(2)
C7 C12 C13 C6 -0.05(19)
C11 C12 C13 C6 177.4(2)
C7 C12 C13 N1 -176.37(17)
C11 C12 C13 N1 1.0(3)
O5 S1 C14 C19 -22.77(18)
O4 S1 C14 C19 -155.31(16)
N1 S1 C14 C19 90.64(17)
O5 S1 C14 C15 159.30(16)
O4 S1 C14 C15 26.76(19)
N1 S1 C14 C15 -87.29(17)
C19 C14 C15 C16 0.8(3)
S1 C14 C15 C16 178.74(18)
C14 C15 C16 C17 -1.0(4)
C15 C16 C17 C18 0.2(4)
C15 C16 C17 C36 179.6(2)
C16 C17 C18 C19 0.8(3)
C36 C17 C18 C19 -178.6(2)
C17 C18 C19 C14 -1.0(3)
C15 C14 C19 C18 0.1(3)
S1 C14 C19 C18 -177.75(16)
O1 C3 C20 C25 -101.91(19)
C2 C3 C20 C25 -33.3(2)
C4 C3 C20 C25 123.86(17)
O1 C3 C20 C21 84.5(2)
C2 C3 C20 C21 153.14(16)
C4 C3 C20 C21 -49.7(2)
C25 C20 C21 C22 -1.8(3)
C3 C20 C21 C22 171.96(17)
C20 C21 C22 C23 0.1(3)
C21 C22 C23 C24 2.3(3)
C21 C22 C23 Cl1 -175.67(14)
C22 C23 C24 C25 -3.0(3)
Cl1 C23 C24 C25 174.98(14)
C23 C24 C25 C20 1.3(3)
C21 C20 C25 C24 1.1(3)
C3 C20 C25 C24 -172.63(16)
O2 C5 C26 C27 -34.4(2)
C6 C5 C26 C27 -158.31(17)
O2 C5 C26 C35 149.77(17)
C6 C5 C26 C35 25.8(2)
C35 C26 C27 C28 -2.2(3)
C5 C26 C27 C28 -178.07(17)
C26 C27 C28 C29 -178.5(2)
C26 C27 C28 C33 0.4(3)
C27 C28 C29 C30 176.8(2)
C33 C28 C29 C30 -2.2(3)
C28 C29 C30 C31 1.6(4)
C29 C30 C31 C32 -0.4(4)
C30 C31 C32 C33 -0.2(4)
C31 C32 C33 C34 -179.2(2)
C31 C32 C33 C28 -0.4(4)
C29 C28 C33 C34 -179.6(2)
C27 C28 C33 C34 1.5(3)
C29 C28 C33 C32 1.6(3)
C27 C28 C33 C32 -177.4(2)
C32 C33 C34 C35 177.2(2)
C28 C33 C34 C35 -1.6(3)
C33 C34 C35 C26 -0.2(3)
C27 C26 C35 C34 2.0(3)
C5 C26 C35 C34 177.90(18)
